data_7130450
loop_
_publ_author_name
'Cheng, Susan'
'Battaglia, Alicia M.'
'Imperiale, Christian J.'
'Lough, Alan'
'Wilson, Mark W. B.'
'Seferos, Dwight S.'

_publ_section_title
;
 Synthesis and optoelectronic properties of radical conjugated
 polyfluorenes.
;
_journal_issue 62
_journal_name_full 'Chemical communications (Cambridge, England)'
_journal_page_first 8630
_journal_page_last 8633
_journal_paper_doi 10.1039/d2cc02406c
_journal_volume 58
_journal_year 2022
_chemical_formula_moiety 'C27 H26 Br2 O'
_chemical_formula_sum 'C27 H26 Br2 O'
_chemical_formula_weight 526.30
_space_group_crystal_system triclinic
_space_group_IT_number 2
_space_group_name_Hall '-P 1'
_space_group_name_H-M_alt 'P -1'
_atom_sites_solution_hydrogens geom
_atom_sites_solution_primary dual
_audit_creation_method SHELXL-2018/3
_audit_update_record
;
2022-04-23 deposited with the CCDC.	2022-07-05 downloaded from the CCDC.
;
_cell_angle_alpha 98.128(4)
_cell_angle_beta 96.785(4)
_cell_angle_gamma 99.935(4)
_cell_formula_units_Z 2
_cell_length_a 5.9449(9)
_cell_length_b 11.5815(17)
_cell_length_c 17.349(2)
_cell_measurement_reflns_used 6329
_cell_measurement_temperature 150(2)
_cell_measurement_theta_max 24.96
_cell_measurement_theta_min 2.33
_cell_volume 1152.3(3)
_computing_cell_refinement APEX4
_computing_data_collection 'APEX4 (Bruker AXS, 2021)'
_computing_data_reduction APEX4
_computing_molecular_graphics 'PLATON (Spek, 2009)'
_computing_publication_material 'SHELXTL (Sheldrick, 2008)'
_computing_structure_refinement 'SHELXL-2018/3 (Sheldrick, 2015b)'
_computing_structure_solution 'SHELXT 2014/5 (Sheldrick, 2015a)'
_diffrn_ambient_temperature 150(2)
_diffrn_measured_fraction_theta_full 0.999
_diffrn_measured_fraction_theta_max 0.997
_diffrn_measurement_device_type 'Bruker Kappa APEX-DUO CMOS PHOTON II'
_diffrn_measurement_method '\f and \w scans'
_diffrn_radiation_type MoK\a
_diffrn_radiation_wavelength 0.71073
_diffrn_reflns_av_R_equivalents 0.0940
_diffrn_reflns_av_unetI/netI 0.0769
_diffrn_reflns_Laue_measured_fraction_full 0.999
_diffrn_reflns_Laue_measured_fraction_max 0.997
_diffrn_reflns_limit_h_max 7
_diffrn_reflns_limit_h_min -7
_diffrn_reflns_limit_k_max 15
_diffrn_reflns_limit_k_min -14
_diffrn_reflns_limit_l_max 22
_diffrn_reflns_limit_l_min -20
_diffrn_reflns_number 33349
_diffrn_reflns_point_group_measured_fraction_full 0.999
_diffrn_reflns_point_group_measured_fraction_max 0.997
_diffrn_reflns_theta_full 25.242
_diffrn_reflns_theta_max 27.458
_diffrn_reflns_theta_min 1.999
_diffrn_source 'sealed tube with Bruker Triumph monochromator'
_exptl_absorpt_coefficient_mu 3.534
_exptl_absorpt_correction_T_max 0.7456
_exptl_absorpt_correction_T_min 0.5718
_exptl_absorpt_correction_type multi-scan
_exptl_absorpt_process_details 'SADABS (Krause et al., 2015)'
_exptl_crystal_colour orange
_exptl_crystal_density_diffrn 1.517
_exptl_crystal_description Shard
_exptl_crystal_F_000 532
_exptl_crystal_size_max 0.230
_exptl_crystal_size_mid 0.200
_exptl_crystal_size_min 0.020
_refine_diff_density_max 0.485
_refine_diff_density_min -0.762
_refine_diff_density_rms 0.103
_refine_ls_extinction_method none
_refine_ls_goodness_of_fit_ref 1.029
_refine_ls_hydrogen_treatment constr
_refine_ls_matrix_type full
_refine_ls_number_parameters 277
_refine_ls_number_reflns 5248
_refine_ls_number_restraints 0
_refine_ls_restrained_S_all 1.029
_refine_ls_R_factor_all 0.0846
_refine_ls_R_factor_gt 0.0495
_refine_ls_shift/su_max 0.001
_refine_ls_shift/su_mean 0.000
_refine_ls_structure_factor_coef Fsqd
_refine_ls_weighting_details 'w=1/[\s^2^(Fo^2^)+(0.0211P)^2^+2.4136P] where P=(Fo^2^+2Fc^2^)/3'
_refine_ls_weighting_scheme calc
_refine_ls_wR_factor_gt 0.0917
_refine_ls_wR_factor_ref 0.1021
_reflns_Friedel_coverage 0.000
_reflns_number_gt 3679
_reflns_number_total 5248
_reflns_threshold_expression 'I > 2\s(I)'
_cod_data_source_file d2cc02406c2.cif
_cod_data_source_block d21120_a
_cod_database_code 7130450
_shelx_shelxl_version_number 2018/3
_shelx_space_group_comment
; 
The symmetry employed for this shelxl refinement is uniquely defined 
by the following loop, which should always be used as a source of 
symmetry information in preference to the above space-group names. 
They are only intended as comments. 
;
_shelx_estimated_absorpt_t_min 0.497
_shelx_estimated_absorpt_t_max 0.933

loop_
_space_group_symop_operation_xyz
'x, y, z'
'-x, -y, -z'

loop_
_atom_site_label
_atom_site_type_symbol
_atom_site_fract_x
_atom_site_fract_y
_atom_site_fract_z
_atom_site_U_iso_or_equiv
_atom_site_adp_type
_atom_site_occupancy
_atom_site_site_symmetry_order
_atom_site_calc_flag
_atom_site_refinement_flags_posn
_atom_site_refinement_flags_adp
_atom_site_refinement_flags_occupancy
_atom_site_disorder_assembly
_atom_site_disorder_group
Br1 Br 1.30033(7) 0.53019(4) 0.05992(2) 0.02970(13) Uani 1 1 d . . . . .
Br2 Br 0.21282(7) 0.85703(4) 0.44182(2) 0.03005(13) Uani 1 1 d . . . . .
O1 O 0.1752(5) 0.1254(3) 0.24620(17) 0.0329(7) Uani 1 1 d . . . . .
C1 C 0.6554(6) 0.5768(3) 0.2560(2) 0.0203(8) Uani 1 1 d . . . . .
C2 C 0.8429(6) 0.6162(4) 0.2100(2) 0.0209(8) Uani 1 1 d . . . . .
C3 C 0.9714(6) 0.5533(4) 0.1640(2) 0.0220(9) Uani 1 1 d . . . . .
H3A H 0.945718 0.468961 0.157114 0.026 Uiso 1 1 calc R U . . .
C4 C 1.1381(6) 0.6163(4) 0.1283(2) 0.0232(9) Uani 1 1 d . . . . .
C5 C 1.1863(7) 0.7385(4) 0.1392(2) 0.0300(10) Uani 1 1 d . . . . .
H5A H 1.301345 0.778681 0.113524 0.036 Uiso 1 1 calc R U . . .
C6 C 1.0654(7) 0.8030(4) 0.1879(2) 0.0261(9) Uani 1 1 d . . . . .
H6A H 1.098895 0.887410 0.196991 0.031 Uiso 1 1 calc R U . . .
C7 C 0.8943(7) 0.7411(4) 0.2230(2) 0.0214(8) Uani 1 1 d . . . . .
C8 C 0.7473(6) 0.7862(4) 0.2769(2) 0.0212(8) Uani 1 1 d . . . . .
C9 C 0.7345(7) 0.9018(4) 0.3049(2) 0.0247(9) Uani 1 1 d . . . . .
H9A H 0.832121 0.966014 0.289626 0.030 Uiso 1 1 calc R U . . .
C10 C 0.5782(7) 0.9233(4) 0.3552(2) 0.0260(9) Uani 1 1 d . . . . .
H10A H 0.570423 1.002501 0.376510 0.031 Uiso 1 1 calc R U . . .
C11 C 0.4325(7) 0.8280(4) 0.3744(2) 0.0237(9) Uani 1 1 d . . . . .
C12 C 0.4413(7) 0.7106(4) 0.3460(2) 0.0224(9) Uani 1 1 d . . . . .
H12A H 0.337080 0.646828 0.359003 0.027 Uiso 1 1 calc R U . . .
C13 C 0.6063(7) 0.6888(3) 0.2983(2) 0.0219(8) Uani 1 1 d . . . . .
C14 C 0.5427(6) 0.4627(3) 0.2563(2) 0.0191(8) Uani 1 1 d . . . . .
C15 C 0.5482(6) 0.3664(3) 0.1936(2) 0.0200(8) Uani 1 1 d . . . . .
H15A H 0.638996 0.383651 0.153638 0.024 Uiso 1 1 calc R U . . .
C16 C 0.4339(6) 0.2549(3) 0.1885(2) 0.0178(8) Uani 1 1 d . . . . .
C17 C 0.2917(6) 0.2252(4) 0.2505(2) 0.0205(8) Uani 1 1 d . . . . .
C18 C 0.2941(6) 0.3210(3) 0.3183(2) 0.0187(8) Uani 1 1 d . . . . .
C19 C 0.4124(6) 0.4305(4) 0.3176(2) 0.0210(8) Uani 1 1 d . . . . .
H19A H 0.410173 0.490979 0.360527 0.025 Uiso 1 1 calc R U . . .
C20 C 0.4432(6) 0.1569(4) 0.1197(2) 0.0209(8) Uani 1 1 d . . . . .
C21 C 0.5477(7) 0.0580(4) 0.1523(2) 0.0277(9) Uani 1 1 d . . . . .
H21A H 0.553706 -0.004790 0.108759 0.042 Uiso 1 1 calc R U . . .
H21B H 0.451790 0.024748 0.189057 0.042 Uiso 1 1 calc R U . . .
H21C H 0.704183 0.091046 0.179794 0.042 Uiso 1 1 calc R U . . .
C22 C 0.2019(7) 0.1067(4) 0.0738(3) 0.0331(10) Uani 1 1 d . . . . .
H22A H 0.136444 0.171167 0.054529 0.050 Uiso 1 1 calc R U . . .
H22B H 0.102502 0.070108 0.108518 0.050 Uiso 1 1 calc R U . . .
H22C H 0.212052 0.046813 0.029137 0.050 Uiso 1 1 calc R U . . .
C23 C 0.5962(8) 0.2057(4) 0.0622(2) 0.0308(10) Uani 1 1 d . . . . .
H23A H 0.528076 0.265638 0.038102 0.046 Uiso 1 1 calc R U . . .
H23B H 0.608359 0.140659 0.021047 0.046 Uiso 1 1 calc R U . . .
H23C H 0.750329 0.241953 0.090570 0.046 Uiso 1 1 calc R U . . .
C24 C 0.1632(6) 0.2893(4) 0.3855(2) 0.0207(8) Uani 1 1 d . . . . .
C25 C -0.0949(7) 0.2564(4) 0.3554(2) 0.0294(10) Uani 1 1 d . . . . .
H25A H -0.125369 0.187175 0.313425 0.044 Uiso 1 1 calc R U . . .
H25B H -0.146093 0.323593 0.334783 0.044 Uiso 1 1 calc R U . . .
H25C H -0.179035 0.237408 0.398697 0.044 Uiso 1 1 calc R U . . .
C26 C 0.1998(9) 0.3948(4) 0.4523(3) 0.0437(13) Uani 1 1 d . . . . .
H26A H 0.149568 0.462368 0.432005 0.066 Uiso 1 1 calc R U . . .
H26B H 0.363900 0.416745 0.474252 0.066 Uiso 1 1 calc R U . . .
H26C H 0.109487 0.372822 0.493567 0.066 Uiso 1 1 calc R U . . .
C27 C 0.2450(7) 0.1866(4) 0.4199(3) 0.0331(11) Uani 1 1 d . . . . .
H27A H 0.213601 0.115664 0.379252 0.050 Uiso 1 1 calc R U . . .
H27B H 0.162544 0.169949 0.464040 0.050 Uiso 1 1 calc R U . . .
H27C H 0.411224 0.208435 0.438618 0.050 Uiso 1 1 calc R U . . .

loop_
_atom_site_aniso_label
_atom_site_aniso_U_11
_atom_site_aniso_U_22
_atom_site_aniso_U_33
_atom_site_aniso_U_23
_atom_site_aniso_U_13
_atom_site_aniso_U_12
Br1 0.0241(2) 0.0416(3) 0.0275(2) 0.00789(19) 0.01070(17) 0.01103(19)
Br2 0.0314(2) 0.0360(3) 0.0270(2) 0.00484(18) 0.00922(18) 0.0152(2)
O1 0.0378(18) 0.0233(17) 0.0345(17) -0.0020(13) 0.0174(13) -0.0054(14)
C1 0.020(2) 0.023(2) 0.0182(19) 0.0030(16) 0.0040(15) 0.0036(17)
C2 0.0169(19) 0.024(2) 0.020(2) 0.0026(16) 0.0002(15) 0.0016(16)
C3 0.0164(19) 0.021(2) 0.027(2) 0.0020(17) 0.0045(15) 0.0001(16)
C4 0.018(2) 0.031(2) 0.020(2) 0.0029(17) 0.0039(15) 0.0034(18)
C5 0.023(2) 0.037(3) 0.032(2) 0.012(2) 0.0143(18) 0.0004(19)
C6 0.029(2) 0.022(2) 0.026(2) 0.0052(17) 0.0054(17) 0.0007(18)
C7 0.021(2) 0.023(2) 0.020(2) 0.0045(16) 0.0021(15) 0.0029(17)
C8 0.017(2) 0.025(2) 0.0193(19) 0.0022(16) 0.0008(15) 0.0004(17)
C9 0.025(2) 0.022(2) 0.026(2) 0.0045(17) 0.0007(17) 0.0032(18)
C10 0.027(2) 0.022(2) 0.027(2) -0.0005(17) -0.0005(17) 0.0056(18)
C11 0.024(2) 0.032(2) 0.017(2) 0.0013(17) 0.0025(16) 0.0113(19)
C12 0.024(2) 0.023(2) 0.021(2) 0.0049(16) 0.0051(16) 0.0033(17)
C13 0.024(2) 0.020(2) 0.019(2) 0.0002(16) 0.0026(16) 0.0026(17)
C14 0.0186(19) 0.022(2) 0.0168(19) 0.0046(15) 0.0019(14) 0.0046(16)
C15 0.020(2) 0.023(2) 0.0181(19) 0.0028(16) 0.0053(15) 0.0068(17)
C16 0.0133(18) 0.022(2) 0.0176(19) 0.0037(15) -0.0012(14) 0.0044(16)
C17 0.0146(19) 0.025(2) 0.020(2) 0.0028(17) 0.0030(15) 0.0006(17)
C18 0.0142(18) 0.025(2) 0.0174(19) 0.0052(16) 0.0018(14) 0.0050(16)
C19 0.0184(19) 0.025(2) 0.0189(19) -0.0005(16) 0.0047(15) 0.0043(17)
C20 0.020(2) 0.025(2) 0.0165(19) 0.0002(16) 0.0028(15) 0.0032(17)
C21 0.031(2) 0.025(2) 0.028(2) -0.0003(17) 0.0068(18) 0.0073(19)
C22 0.025(2) 0.038(3) 0.029(2) -0.0091(19) -0.0023(18) 0.003(2)
C23 0.040(3) 0.030(2) 0.023(2) -0.0026(18) 0.0139(18) 0.007(2)
C24 0.0163(19) 0.025(2) 0.020(2) 0.0039(16) 0.0055(15) 0.0001(16)
C25 0.019(2) 0.040(3) 0.031(2) 0.0088(19) 0.0062(17) 0.0067(19)
C26 0.053(3) 0.044(3) 0.029(3) -0.006(2) 0.024(2) -0.005(2)
C27 0.025(2) 0.047(3) 0.035(2) 0.023(2) 0.0104(18) 0.011(2)

loop_
_atom_type_symbol
_atom_type_description
_atom_type_scat_dispersion_real
_atom_type_scat_dispersion_imag
_atom_type_scat_source
C C 0.0033 0.0016 'International Tables Vol C Tables 4.2.6.8 and 6.1.1.4'
H H 0.0000 0.0000 'International Tables Vol C Tables 4.2.6.8 and 6.1.1.4'
O O 0.0106 0.0060 'International Tables Vol C Tables 4.2.6.8 and 6.1.1.4'
Br Br -0.2901 2.4595 'International Tables Vol C Tables 4.2.6.8 and 6.1.1.4'

loop_
_geom_angle_atom_site_label_1
_geom_angle_atom_site_label_2
_geom_angle_atom_site_label_3
_geom_angle
_geom_angle_site_symmetry_1
_geom_angle_site_symmetry_3
_geom_angle_publ_flag
C14 C1 C13 127.2(3) . . ?
C14 C1 C2 127.9(3) . . ?
C13 C1 C2 104.8(3) . . ?
C3 C2 C7 119.4(3) . . ?
C3 C2 C1 131.9(4) . . ?
C7 C2 C1 108.5(3) . . ?
C4 C3 C2 118.4(4) . . ?
C4 C3 H3A 120.8 . . ?
C2 C3 H3A 120.8 . . ?
C5 C4 C3 122.5(4) . . ?
C5 C4 Br1 118.9(3) . . ?
C3 C4 Br1 118.5(3) . . ?
C4 C5 C6 119.6(4) . . ?
C4 C5 H5A 120.2 . . ?
C6 C5 H5A 120.2 . . ?
C7 C6 C5 118.6(4) . . ?
C7 C6 H6A 120.7 . . ?
C5 C6 H6A 120.7 . . ?
C6 C7 C2 121.3(4) . . ?
C6 C7 C8 129.6(4) . . ?
C2 C7 C8 109.1(3) . . ?
C9 C8 C13 122.1(4) . . ?
C9 C8 C7 129.4(4) . . ?
C13 C8 C7 108.4(3) . . ?
C8 C9 C10 119.2(4) . . ?
C8 C9 H9A 120.4 . . ?
C10 C9 H9A 120.4 . . ?
C9 C10 C11 119.2(4) . . ?
C9 C10 H10A 120.4 . . ?
C11 C10 H10A 120.4 . . ?
C10 C11 C12 122.4(4) . . ?
C10 C11 Br2 119.4(3) . . ?
C12 C11 Br2 118.2(3) . . ?
C13 C12 C11 118.4(4) . . ?
C13 C12 H12A 120.8 . . ?
C11 C12 H12A 120.8 . . ?
C12 C13 C8 118.6(4) . . ?
C12 C13 C1 132.1(4) . . ?
C8 C13 C1 109.0(3) . . ?
C1 C14 C19 123.0(3) . . ?
C1 C14 C15 121.3(3) . . ?
C19 C14 C15 115.7(3) . . ?
C16 C15 C14 124.2(3) . . ?
C16 C15 H15A 117.9 . . ?
C14 C15 H15A 117.9 . . ?
C15 C16 C17 119.1(3) . . ?
C15 C16 C20 121.8(3) . . ?
C17 C16 C20 119.1(3) . . ?
O1 C17 C16 121.3(3) . . ?
O1 C17 C18 120.9(3) . . ?
C16 C17 C18 117.8(3) . . ?
C19 C18 C17 118.5(3) . . ?
C19 C18 C24 123.0(3) . . ?
C17 C18 C24 118.4(3) . . ?
C18 C19 C14 124.5(3) . . ?
C18 C19 H19A 117.7 . . ?
C14 C19 H19A 117.7 . . ?
C23 C20 C22 107.7(3) . . ?
C23 C20 C21 107.9(3) . . ?
C22 C20 C21 110.5(3) . . ?
C23 C20 C16 111.0(3) . . ?
C22 C20 C16 110.7(3) . . ?
C21 C20 C16 109.1(3) . . ?
C20 C21 H21A 109.5 . . ?
C20 C21 H21B 109.5 . . ?
H21A C21 H21B 109.5 . . ?
C20 C21 H21C 109.5 . . ?
H21A C21 H21C 109.5 . . ?
H21B C21 H21C 109.5 . . ?
C20 C22 H22A 109.5 . . ?
C20 C22 H22B 109.5 . . ?
H22A C22 H22B 109.5 . . ?
C20 C22 H22C 109.5 . . ?
H22A C22 H22C 109.5 . . ?
H22B C22 H22C 109.5 . . ?
C20 C23 H23A 109.5 . . ?
C20 C23 H23B 109.5 . . ?
H23A C23 H23B 109.5 . . ?
C20 C23 H23C 109.5 . . ?
H23A C23 H23C 109.5 . . ?
H23B C23 H23C 109.5 . . ?
C25 C24 C26 107.3(3) . . ?
C25 C24 C18 109.4(3) . . ?
C26 C24 C18 111.3(3) . . ?
C25 C24 C27 110.2(3) . . ?
C26 C24 C27 107.5(4) . . ?
C18 C24 C27 111.1(3) . . ?
C24 C25 H25A 109.5 . . ?
C24 C25 H25B 109.5 . . ?
H25A C25 H25B 109.5 . . ?
C24 C25 H25C 109.5 . . ?
H25A C25 H25C 109.5 . . ?
H25B C25 H25C 109.5 . . ?
C24 C26 H26A 109.5 . . ?
C24 C26 H26B 109.5 . . ?
H26A C26 H26B 109.5 . . ?
C24 C26 H26C 109.5 . . ?
H26A C26 H26C 109.5 . . ?
H26B C26 H26C 109.5 . . ?
C24 C27 H27A 109.5 . . ?
C24 C27 H27B 109.5 . . ?
H27A C27 H27B 109.5 . . ?
C24 C27 H27C 109.5 . . ?
H27A C27 H27C 109.5 . . ?
H27B C27 H27C 109.5 . . ?

loop_
_geom_bond_atom_site_label_1
_geom_bond_atom_site_label_2
_geom_bond_distance
_geom_bond_site_symmetry_2
_geom_bond_publ_flag
Br1 C4 1.898(4) . ?
Br2 C11 1.894(4) . ?
O1 C17 1.227(5) . ?
C1 C14 1.375(5) . ?
C1 C13 1.490(5) . ?
C1 C2 1.492(5) . ?
C2 C3 1.387(5) . ?
C2 C7 1.405(5) . ?
C3 C4 1.386(5) . ?
C3 H3A 0.9500 . ?
C4 C5 1.376(6) . ?
C5 C6 1.393(6) . ?
C5 H5A 0.9500 . ?
C6 C7 1.392(5) . ?
C6 H6A 0.9500 . ?
C7 C8 1.457(5) . ?
C8 C9 1.377(6) . ?
C8 C13 1.406(5) . ?
C9 C10 1.377(6) . ?
C9 H9A 0.9500 . ?
C10 C11 1.386(6) . ?
C10 H10A 0.9500 . ?
C11 C12 1.392(5) . ?
C12 C13 1.389(5) . ?
C12 H12A 0.9500 . ?
C14 C19 1.441(5) . ?
C14 C15 1.452(5) . ?
C15 C16 1.337(5) . ?
C15 H15A 0.9500 . ?
C16 C17 1.486(5) . ?
C16 C20 1.540(5) . ?
C17 C18 1.496(5) . ?
C18 C19 1.343(5) . ?
C18 C24 1.528(5) . ?
C19 H19A 0.9500 . ?
C20 C23 1.529(5) . ?
C20 C22 1.530(5) . ?
C20 C21 1.537(6) . ?
C21 H21A 0.9800 . ?
C21 H21B 0.9800 . ?
C21 H21C 0.9800 . ?
C22 H22A 0.9800 . ?
C22 H22B 0.9800 . ?
C22 H22C 0.9800 . ?
C23 H23A 0.9800 . ?
C23 H23B 0.9800 . ?
C23 H23C 0.9800 . ?
C24 C25 1.525(5) . ?
C24 C26 1.527(6) . ?
C24 C27 1.530(6) . ?
C25 H25A 0.9800 . ?
C25 H25B 0.9800 . ?
C25 H25C 0.9800 . ?
C26 H26A 0.9800 . ?
C26 H26B 0.9800 . ?
C26 H26C 0.9800 . ?
C27 H27A 0.9800 . ?
C27 H27B 0.9800 . ?
C27 H27C 0.9800 . ?

loop_
_geom_torsion_atom_site_label_1
_geom_torsion_atom_site_label_2
_geom_torsion_atom_site_label_3
_geom_torsion_atom_site_label_4
_geom_torsion
_geom_torsion_site_symmetry_1
_geom_torsion_site_symmetry_2
_geom_torsion_site_symmetry_3
_geom_torsion_site_symmetry_4
_geom_torsion_publ_flag
C14 C1 C2 C3 -8.6(7) . . . . ?
C13 C1 C2 C3 174.7(4) . . . . ?
C14 C1 C2 C7 175.4(4) . . . . ?
C13 C1 C2 C7 -1.3(4) . . . . ?
C7 C2 C3 C4 -3.8(6) . . . . ?
C1 C2 C3 C4 -179.6(4) . . . . ?
C2 C3 C4 C5 2.4(6) . . . . ?
C2 C3 C4 Br1 -176.0(3) . . . . ?
C3 C4 C5 C6 0.3(6) . . . . ?
Br1 C4 C5 C6 178.7(3) . . . . ?
C4 C5 C6 C7 -1.5(6) . . . . ?
C5 C6 C7 C2 0.0(6) . . . . ?
C5 C6 C7 C8 178.7(4) . . . . ?
C3 C2 C7 C6 2.7(6) . . . . ?
C1 C2 C7 C6 179.4(4) . . . . ?
C3 C2 C7 C8 -176.2(3) . . . . ?
C1 C2 C7 C8 0.4(4) . . . . ?
C6 C7 C8 C9 2.5(7) . . . . ?
C2 C7 C8 C9 -178.6(4) . . . . ?
C6 C7 C8 C13 -178.1(4) . . . . ?
C2 C7 C8 C13 0.8(4) . . . . ?
C13 C8 C9 C10 -0.2(6) . . . . ?
C7 C8 C9 C10 179.2(4) . . . . ?
C8 C9 C10 C11 -2.1(6) . . . . ?
C9 C10 C11 C12 1.5(6) . . . . ?
C9 C10 C11 Br2 -178.7(3) . . . . ?
C10 C11 C12 C13 1.6(6) . . . . ?
Br2 C11 C12 C13 -178.3(3) . . . . ?
C11 C12 C13 C8 -3.8(6) . . . . ?
C11 C12 C13 C1 -176.9(4) . . . . ?
C9 C8 C13 C12 3.2(6) . . . . ?
C7 C8 C13 C12 -176.3(3) . . . . ?
C9 C8 C13 C1 177.8(4) . . . . ?
C7 C8 C13 C1 -1.6(4) . . . . ?
C14 C1 C13 C12 -1.3(7) . . . . ?
C2 C1 C13 C12 175.5(4) . . . . ?
C14 C1 C13 C8 -174.9(4) . . . . ?
C2 C1 C13 C8 1.8(4) . . . . ?
C13 C1 C14 C19 -21.9(6) . . . . ?
C2 C1 C14 C19 162.1(4) . . . . ?
C13 C1 C14 C15 158.0(4) . . . . ?
C2 C1 C14 C15 -18.0(6) . . . . ?
C1 C14 C15 C16 -176.8(4) . . . . ?
C19 C14 C15 C16 3.1(5) . . . . ?
C14 C15 C16 C17 -0.4(6) . . . . ?
C14 C15 C16 C20 178.9(3) . . . . ?
C15 C16 C17 O1 176.5(4) . . . . ?
C20 C16 C17 O1 -2.8(5) . . . . ?
C15 C16 C17 C18 -3.2(5) . . . . ?
C20 C16 C17 C18 177.5(3) . . . . ?
O1 C17 C18 C19 -175.8(4) . . . . ?
C16 C17 C18 C19 4.0(5) . . . . ?
O1 C17 C18 C24 4.8(5) . . . . ?
C16 C17 C18 C24 -175.5(3) . . . . ?
C17 C18 C19 C14 -1.2(6) . . . . ?
C24 C18 C19 C14 178.3(3) . . . . ?
C1 C14 C19 C18 177.6(4) . . . . ?
C15 C14 C19 C18 -2.3(5) . . . . ?
C15 C16 C20 C23 0.2(5) . . . . ?
C17 C16 C20 C23 179.5(3) . . . . ?
C15 C16 C20 C22 -119.3(4) . . . . ?
C17 C16 C20 C22 59.9(5) . . . . ?
C15 C16 C20 C21 118.9(4) . . . . ?
C17 C16 C20 C21 -61.9(4) . . . . ?
C19 C18 C24 C25 114.4(4) . . . . ?
C17 C18 C24 C25 -66.1(4) . . . . ?
C19 C18 C24 C26 -4.0(5) . . . . ?
C17 C18 C24 C26 175.5(4) . . . . ?
C19 C18 C24 C27 -123.7(4) . . . . ?
C17 C18 C24 C27 55.8(4) . . . . ?
